data_7713434
loop_
_publ_author_name
'Navaneetha, Tokala'
'Ugandhar, Uppara'
'Samuel, Calvin'
'Guizouarn, Thierry'
'Pointillart, Fabrice'
'Raghunathan, Rajamani'
'Baskar, Viswanathan'

_publ_section_title
;
 Tunable bandgaps in self-assembled transition metal-incorporated
 heterometallic M<sub>2</sub>Sb<sub>4</sub> (M = V, Mn, Co, Ni, and Cu)
 oxo clusters.
;
_journal_issue 27
_journal_name_full 'Dalton transactions (Cambridge, England : 2003)'
_journal_page_first 9328
_journal_page_last 9336
_journal_paper_doi 10.1039/d3dt01000g
_journal_volume 52
_journal_year 2023
_chemical_formula_moiety 'C44 H64 Cl4 O22 P4 Sb4 V2'
_chemical_formula_sum 'C44 H64 Cl4 O22 P4 Sb4 V2'
_chemical_formula_weight 1799.51
_space_group_crystal_system monoclinic
_space_group_IT_number 14
_space_group_name_Hall '-P 2yn'
_space_group_name_H-M_alt 'P 1 21/n 1'
_atom_sites_solution_hydrogens geom
_atom_sites_solution_primary dual
_audit_creation_date 2021-11-15
_audit_creation_method
;
Olex2 1.3-ac4
(compiled 2019.04.23 svn.r3594 for Rigaku Oxford Diffraction, GUI svn.r5739)
;
_audit_update_record
;
2022-06-08 deposited with the CCDC.	2023-06-05 downloaded from the CCDC.
;
_cell_angle_alpha 90
_cell_angle_beta 99.005(2)
_cell_angle_gamma 90
_cell_formula_units_Z 2
_cell_length_a 9.9319(2)
_cell_length_b 24.0942(5)
_cell_length_c 13.5380(2)
_cell_measurement_reflns_used 17657
_cell_measurement_temperature 109(3)
_cell_measurement_theta_max 26.8040
_cell_measurement_theta_min 2.2400
_cell_volume 3199.73(11)
_computing_cell_refinement 'CrysAlisPro 1.171.40.35a (Rigaku OD, 2018)'
_computing_data_collection 'CrysAlisPro 1.171.40.35a (Rigaku OD, 2018)'
_computing_data_reduction 'CrysAlisPro 1.171.40.35a (Rigaku OD, 2018)'
_computing_molecular_graphics 'Olex2 (Dolomanov et al., 2009)'
_computing_publication_material 'Olex2 (Dolomanov et al., 2009)'
_computing_structure_refinement 'ShelXL (Sheldrick, 2015)'
_computing_structure_solution 'ShelXT (Sheldrick, 2015)'
_diffrn_ambient_environment N~2~
_diffrn_ambient_temperature 109(3)
_diffrn_detector 'CCD plate'
_diffrn_detector_area_resol_mean 10.0000
_diffrn_detector_type HyPix3000
_diffrn_measured_fraction_theta_full 1.000
_diffrn_measured_fraction_theta_max 1.000
_diffrn_measurement_details
;
List of Runs (angles in degrees, time in seconds):

  # Type    Start    End  Width  t~exp~   \w     \q     \k     \f   Frames
#--------------------------------------------------------------------------
  1  \w    -37.00  12.00   0.50   20.00    --  -14.97 -61.00  60.00   98
  2  \w    -41.00  47.00   0.50   20.00    --   16.22 -77.00  60.00  176
  3  \w     23.00  58.00   0.50   20.00    --  -14.97  30.00  90.00   70
  4  \w     12.00  37.00   0.50   20.00    --   16.22 -61.00 150.00   50
  5  \w    -40.00  17.00   0.50   20.00    --  -14.97  30.00  90.00  114
  6  \w    -53.00   4.00   0.50   20.00    --   16.22 -61.00 150.00  114
  7  \w    -54.00   0.00   0.50   20.00    --   16.22 -30.00 150.00  108
  8  \w    -75.00 -43.00   0.50   20.00    --  -14.97 -61.00  60.00   64
  9  \w    -59.00 -20.00   0.50   20.00    --  -14.97 108.00 -11.00   78
 10  \w    -36.00  10.00   0.50   20.00    --  -14.97 -94.00 -60.00   92
 11  \w    -11.00  14.00   0.50   20.00    --   16.22 -45.00 -60.00   50
 12  \w      3.00  61.00   0.50   20.00    --   16.22-108.00-109.00  116
 13  \w    -44.00 -18.00   0.50   20.00    --   16.22 -45.00 -60.00   52
 14  \w     47.00  72.00   0.50   20.00    --   16.22  45.00-150.00   50
 15  \w     -8.00  74.00   0.50   20.00    --   16.22  77.00-150.00  164
 16  \w    -61.00 -36.00   0.50   20.00    --  -14.97 125.00-120.00   50
 17  \w    -56.00 -31.00   0.50   20.00    --  -14.97 125.00  30.00   50
;
_diffrn_measurement_device 'four-circle diffractometer'
_diffrn_measurement_device_type 'XtaLAB Synergy, Single source at offset/far, HyPix3000'
_diffrn_measurement_method '\w scans'
_diffrn_orient_matrix_type 'CrysAlisPro convention (1999,Acta A55,543-557)'
_diffrn_orient_matrix_UB_11 -0.0150325000
_diffrn_orient_matrix_UB_12 0.0141409000
_diffrn_orient_matrix_UB_13 -0.0463516000
_diffrn_orient_matrix_UB_21 0.0107353000
_diffrn_orient_matrix_UB_22 -0.0249097000
_diffrn_orient_matrix_UB_23 -0.0256357000
_diffrn_orient_matrix_UB_31 -0.0699037000
_diffrn_orient_matrix_UB_32 -0.0068426000
_diffrn_orient_matrix_UB_33 -0.0025493000
_diffrn_radiation_monochromator mirror
_diffrn_radiation_probe x-ray
_diffrn_radiation_type 'Mo K\a'
_diffrn_radiation_wavelength 0.71073
_diffrn_reflns_av_R_equivalents 0.0737
_diffrn_reflns_av_unetI/netI 0.0572
_diffrn_reflns_Laue_measured_fraction_full 1.000
_diffrn_reflns_Laue_measured_fraction_max 1.000
_diffrn_reflns_limit_h_max 11
_diffrn_reflns_limit_h_min -11
_diffrn_reflns_limit_k_max 28
_diffrn_reflns_limit_k_min -29
_diffrn_reflns_limit_l_max 15
_diffrn_reflns_limit_l_min -16
_diffrn_reflns_number 29157
_diffrn_reflns_point_group_measured_fraction_full 1.000
_diffrn_reflns_point_group_measured_fraction_max 1.000
_diffrn_reflns_theta_full 25.242
_diffrn_reflns_theta_max 25.349
_diffrn_reflns_theta_min 2.242
_diffrn_source 'micro-focus sealed X-ray tube'
_diffrn_source_type 'PhotonJet (Mo) X-ray Source'
_exptl_absorpt_coefficient_mu 2.281
_exptl_absorpt_correction_T_max 1.00000
_exptl_absorpt_correction_T_min 0.48565
_exptl_absorpt_correction_type multi-scan
_exptl_absorpt_process_details
;
CrysAlisPro 1.171.40.35a (Rigaku Oxford Diffraction, 2018)
Empirical absorption correction using spherical harmonics,
 implemented in SCALE3 ABSPACK scaling algorithm.
;
_exptl_crystal_colour 'light green'
_exptl_crystal_colour_modifier light
_exptl_crystal_colour_primary green
_exptl_crystal_density_diffrn 1.868
_exptl_crystal_description block
_exptl_crystal_F_000 1764
_exptl_crystal_size_max 0.23
_exptl_crystal_size_mid 0.19
_exptl_crystal_size_min 0.14
_refine_diff_density_max 0.916
_refine_diff_density_min -0.873
_refine_diff_density_rms 0.124
_refine_ls_extinction_method none
_refine_ls_goodness_of_fit_ref 1.088
_refine_ls_hydrogen_treatment constr
_refine_ls_matrix_type full
_refine_ls_number_parameters 369
_refine_ls_number_reflns 5855
_refine_ls_number_restraints 0
_refine_ls_restrained_S_all 1.088
_refine_ls_R_factor_all 0.0421
_refine_ls_R_factor_gt 0.0351
_refine_ls_shift/su_max 0.001
_refine_ls_shift/su_mean 0.000
_refine_ls_structure_factor_coef Fsqd
_refine_ls_weighting_details 'w=1/[\s^2^(Fo^2^)+(0.0377P)^2^+0.9113P] where P=(Fo^2^+2Fc^2^)/3'
_refine_ls_weighting_scheme calc
_refine_ls_wR_factor_gt 0.0868
_refine_ls_wR_factor_ref 0.0908
_reflns_Friedel_coverage 0.000
_reflns_number_gt 5014
_reflns_number_total 5855
_reflns_threshold_expression 'I > 2\s(I)'
_cod_data_source_file d3dt01000g2.cif
_cod_data_source_block compound1
_cod_database_code 7713434
_shelx_shelxl_version_number 2018/3
_chemical_oxdiff_formula 'C H O P V Sb Cl'
_shelx_space_group_comment
;
The symmetry employed for this shelxl refinement is uniquely defined
by the following loop, which should always be used as a source of
symmetry information in preference to the above space-group names.
They are only intended as comments.
;
_shelx_estimated_absorpt_t_max 0.741
_shelx_estimated_absorpt_t_min 0.622
_reflns_odcompleteness_completeness 99.70
_reflns_odcompleteness_iscentric 1
_reflns_odcompleteness_theta 26.32
_olex2_refinement_description
;
1. Fixed Uiso
 At 1.2 times of:
  All C(H) groups
 At 1.5 times of:
  All C(H,H,H) groups
2.a Aromatic/amide H refined with riding coordinates:
 C8(H8), C9(H9), C2(H2), C3(H3), C12(H12), C11(H11), C6(H6), C5(H5)
2.b Idealised Me refined as rotating group:
 C20(H20A,H20B,H20C), C15(H15A,H15B,H15C), C18(H18A,H18B,H18C), C16(H16A,H16B,
 H16C), C19(H19A,H19B,H19C), C22(H22A,H22B,H22C), C21(H21A,H21B,H21C), C14(H14A,
 H14B,H14C)
;
_olex2_submission_special_instructions 'No special instructions were received'
_oxdiff_exptl_absorpt_empirical_details
;
Empirical correction (ABSPACK) includes:
- Absorption correction using spherical harmonics
- Frame scaling
;
_oxdiff_exptl_absorpt_empirical_full_max 4.998
_oxdiff_exptl_absorpt_empirical_full_min 0.259

loop_
_space_group_symop_operation_xyz
'x, y, z'
'-x+1/2, y+1/2, -z+1/2'
'-x, -y, -z'
'x-1/2, -y-1/2, z-1/2'

loop_
_atom_site_label
_atom_site_type_symbol
_atom_site_fract_x
_atom_site_fract_y
_atom_site_fract_z
_atom_site_U_iso_or_equiv
_atom_site_adp_type
_atom_site_occupancy
_atom_site_site_symmetry_order
_atom_site_calc_flag
_atom_site_refinement_flags_posn
_atom_site_refinement_flags_adp
_atom_site_refinement_flags_occupancy
_atom_site_disorder_assembly
_atom_site_disorder_group
Sb1 Sb 0.58103(3) 0.40500(2) 0.58091(2) 0.01997(10) Uani 1 1 d . . . . .
Sb2 Sb 0.64935(3) 0.48417(2) 0.36156(2) 0.01989(10) Uani 1 1 d . . . . .
V1 V 0.75120(7) 0.59416(3) 0.49608(5) 0.02425(18) Uani 1 1 d . . . . .
P1 P 0.68619(10) 0.52092(5) 0.69686(8) 0.0208(2) Uani 1 1 d . . . . .
P2 P 0.63594(11) 0.60636(5) 0.27111(8) 0.0235(3) Uani 1 1 d . . . . .
Cl1 Cl 1.03468(11) 0.20428(5) 0.67766(10) 0.0416(3) Uani 1 1 d . . . . .
Cl2 Cl 0.92254(14) 0.30904(6) 0.07453(10) 0.0531(4) Uani 1 1 d . . . . .
O4 O 0.6963(3) 0.45912(11) 0.6695(2) 0.0238(7) Uani 1 1 d . . . . .
O3 O 0.4290(2) 0.45824(11) 0.56179(19) 0.0200(6) Uani 1 1 d . . . . .
O8 O 0.8184(3) 0.52283(12) 0.4369(2) 0.0258(7) Uani 1 1 d . . . . .
O9 O 0.6477(2) 0.54314(11) 0.25122(19) 0.0215(6) Uani 1 1 d . . . . .
O2 O 0.6547(3) 0.42888(12) 0.46496(19) 0.0232(6) Uani 1 1 d . . . . .
O11 O 0.4906(3) 0.61980(12) 0.2919(2) 0.0229(6) Uani 1 1 d . . . . .
O5 O 0.5381(2) 0.53730(12) 0.7047(2) 0.0223(6) Uani 1 1 d . . . . .
O10 O 0.7414(3) 0.62459(12) 0.3577(2) 0.0255(7) Uani 1 1 d . . . . .
O1 O 0.4252(3) 0.36111(12) 0.4996(2) 0.0254(7) Uani 1 1 d . . . . .
O6 O 0.7467(3) 0.55805(12) 0.6274(2) 0.0273(7) Uani 1 1 d . . . . .
O7 O 0.8798(3) 0.63178(15) 0.5398(2) 0.0446(9) Uani 1 1 d . . . . .
C7 C 0.7419(4) 0.43010(17) 0.2702(3) 0.0199(9) Uani 1 1 d . . . . .
C1 C 0.7231(4) 0.33991(18) 0.6087(3) 0.0227(9) Uani 1 1 d . . . . .
C8 C 0.7126(4) 0.43420(19) 0.1662(3) 0.0274(10) Uani 1 1 d . . . . .
H8 H 0.655512 0.462192 0.136705 0.033 Uiso 1 1 calc R . . . .
C17 C 0.7777(4) 0.52862(18) 0.8223(3) 0.0249(10) Uani 1 1 d . . . . .
C9 C 0.7680(4) 0.39691(19) 0.1079(3) 0.0305(11) Uani 1 1 d . . . . .
H9 H 0.747203 0.399312 0.038582 0.037 Uiso 1 1 calc R . . . .
C4 C 0.9134(4) 0.25657(19) 0.6501(3) 0.0296(10) Uani 1 1 d . . . . .
C2 C 0.8563(4) 0.3475(2) 0.5943(3) 0.0338(11) Uani 1 1 d . . . . .
H2 H 0.881981 0.381356 0.569816 0.041 Uiso 1 1 calc R . . . .
C3 C 0.9526(4) 0.30597(19) 0.6154(3) 0.0325(11) Uani 1 1 d . . . . .
H3 H 1.042316 0.311713 0.605981 0.039 Uiso 1 1 calc R . . . .
C10 C 0.8541(4) 0.3560(2) 0.1506(4) 0.0330(11) Uani 1 1 d . . . . .
C20 C 0.7076(5) 0.4943(2) 0.8942(3) 0.0387(12) Uani 1 1 d . . . . .
H20A H 0.616708 0.507926 0.893813 0.058 Uiso 1 1 calc GR . . . .
H20B H 0.758101 0.497127 0.960481 0.058 Uiso 1 1 calc GR . . . .
H20C H 0.703826 0.456127 0.873391 0.058 Uiso 1 1 calc GR . . . .
C13 C 0.6605(4) 0.64208(18) 0.1583(3) 0.0264(10) Uani 1 1 d . . . . .
C15 C 0.5548(5) 0.6212(2) 0.0714(3) 0.0375(12) Uani 1 1 d . . . . .
H15A H 0.562146 0.581638 0.065921 0.056 Uiso 1 1 calc GR . . . .
H15B H 0.571053 0.638254 0.010247 0.056 Uiso 1 1 calc GR . . . .
H15C H 0.464951 0.630678 0.083601 0.056 Uiso 1 1 calc GR . . . .
C12 C 0.8287(4) 0.38824(19) 0.3122(3) 0.0323(11) Uani 1 1 d . . . . .
H12 H 0.847973 0.384969 0.381389 0.039 Uiso 1 1 calc R . . . .
C11 C 0.8868(4) 0.35148(19) 0.2532(4) 0.0343(11) Uani 1 1 d . . . . .
H11 H 0.946792 0.324217 0.281985 0.041 Uiso 1 1 calc R . . . .
C18 C 0.9241(4) 0.5084(2) 0.8273(3) 0.0392(13) Uani 1 1 d . . . . .
H18A H 0.923885 0.469841 0.809263 0.059 Uiso 1 1 calc GR . . . .
H18B H 0.972121 0.513033 0.894039 0.059 Uiso 1 1 calc GR . . . .
H18C H 0.968599 0.529536 0.781652 0.059 Uiso 1 1 calc GR . . . .
C16 C 0.8057(4) 0.6304(2) 0.1382(3) 0.0402(13) Uani 1 1 d . . . . .
H16A H 0.870035 0.640748 0.195762 0.060 Uiso 1 1 calc GR . . . .
H16B H 0.822822 0.651485 0.081374 0.060 Uiso 1 1 calc GR . . . .
H16C H 0.815073 0.591517 0.125060 0.060 Uiso 1 1 calc GR . . . .
C6 C 0.6860(4) 0.2896(2) 0.6434(4) 0.0377(12) Uani 1 1 d . . . . .
H6 H 0.596652 0.283870 0.653767 0.045 Uiso 1 1 calc R . . . .
C19 C 0.7783(5) 0.59024(18) 0.8502(3) 0.0344(11) Uani 1 1 d . . . . .
H19A H 0.819244 0.611319 0.802514 0.052 Uiso 1 1 calc GR . . . .
H19B H 0.829681 0.595367 0.915721 0.052 Uiso 1 1 calc GR . . . .
H19C H 0.686358 0.602656 0.849706 0.052 Uiso 1 1 calc GR . . . .
C22 C 0.4492(5) 0.3292(2) 0.4136(3) 0.0466(14) Uani 1 1 d . . . . .
H22A H 0.441337 0.352983 0.356079 0.070 Uiso 1 1 calc GR . . . .
H22B H 0.383187 0.299922 0.401515 0.070 Uiso 1 1 calc GR . . . .
H22C H 0.539178 0.313555 0.426128 0.070 Uiso 1 1 calc GR . . . .
C5 C 0.7812(4) 0.2472(2) 0.6631(4) 0.0410(13) Uani 1 1 d . . . . .
H5 H 0.755380 0.212761 0.684922 0.049 Uiso 1 1 calc R . . . .
C21 C 0.9408(5) 0.5236(2) 0.3919(4) 0.0563(16) Uani 1 1 d . . . . .
H21A H 0.958055 0.487054 0.368481 0.084 Uiso 1 1 calc GR . . . .
H21B H 1.016393 0.535189 0.440627 0.084 Uiso 1 1 calc GR . . . .
H21C H 0.929503 0.549027 0.336635 0.084 Uiso 1 1 calc GR . . . .
C14 C 0.6423(5) 0.70470(19) 0.1744(4) 0.0427(13) Uani 1 1 d . . . . .
H14A H 0.551161 0.711770 0.186483 0.064 Uiso 1 1 calc GR . . . .
H14B H 0.658088 0.724550 0.115761 0.064 Uiso 1 1 calc GR . . . .
H14C H 0.706216 0.716824 0.230850 0.064 Uiso 1 1 calc GR . . . .

loop_
_atom_site_aniso_label
_atom_site_aniso_U_11
_atom_site_aniso_U_22
_atom_site_aniso_U_33
_atom_site_aniso_U_23
_atom_site_aniso_U_13
_atom_site_aniso_U_12
Sb1 0.02123(16) 0.02079(19) 0.01740(17) -0.00001(11) 0.00150(12) 0.00107(11)
Sb2 0.01971(16) 0.02321(19) 0.01638(17) -0.00015(12) 0.00168(12) 0.00150(11)
V1 0.0248(4) 0.0291(5) 0.0184(4) 0.0022(3) 0.0017(3) -0.0020(3)
P1 0.0202(5) 0.0235(7) 0.0177(6) -0.0011(5) 0.0003(4) 0.0001(4)
P2 0.0260(6) 0.0259(7) 0.0185(6) 0.0025(5) 0.0033(5) 0.0000(5)
Cl1 0.0369(6) 0.0368(8) 0.0500(8) 0.0056(6) 0.0039(6) 0.0123(5)
Cl2 0.0598(8) 0.0481(9) 0.0529(9) -0.0174(7) 0.0131(7) 0.0160(7)
O4 0.0216(14) 0.0236(17) 0.0242(17) -0.0056(13) -0.0029(12) 0.0017(12)
O3 0.0207(14) 0.0220(17) 0.0168(15) 0.0006(12) 0.0014(12) 0.0015(12)
O8 0.0209(14) 0.0353(19) 0.0207(17) -0.0007(14) 0.0013(12) -0.0039(13)
O9 0.0255(14) 0.0236(17) 0.0161(15) 0.0012(12) 0.0052(12) 0.0023(12)
O2 0.0256(15) 0.0251(17) 0.0191(16) 0.0039(13) 0.0045(12) 0.0038(13)
O11 0.0265(14) 0.0260(18) 0.0171(15) 0.0047(13) 0.0060(12) 0.0027(13)
O5 0.0209(14) 0.0246(17) 0.0199(16) -0.0020(13) -0.0017(12) 0.0014(12)
O10 0.0274(15) 0.0270(18) 0.0207(16) -0.0001(13) -0.0002(12) -0.0023(13)
O1 0.0302(15) 0.0275(18) 0.0172(16) -0.0040(13) -0.0001(12) -0.0025(13)
O6 0.0280(15) 0.0327(19) 0.0219(16) -0.0007(14) 0.0060(13) -0.0008(13)
O7 0.0370(18) 0.066(3) 0.029(2) 0.0104(18) -0.0008(15) -0.0115(17)
C7 0.0186(19) 0.018(2) 0.023(2) 0.0002(18) 0.0046(17) -0.0022(17)
C1 0.025(2) 0.024(3) 0.018(2) 0.0000(18) 0.0002(18) -0.0023(18)
C8 0.026(2) 0.033(3) 0.023(2) 0.001(2) 0.0022(19) 0.003(2)
C17 0.026(2) 0.031(3) 0.015(2) -0.0010(19) -0.0036(18) -0.0003(19)
C9 0.032(2) 0.039(3) 0.019(2) -0.003(2) -0.0006(19) -0.001(2)
C4 0.032(2) 0.025(3) 0.031(3) -0.001(2) 0.004(2) 0.006(2)
C2 0.032(2) 0.028(3) 0.042(3) 0.014(2) 0.008(2) 0.005(2)
C3 0.024(2) 0.034(3) 0.039(3) 0.005(2) 0.005(2) 0.004(2)
C10 0.035(2) 0.028(3) 0.038(3) -0.005(2) 0.010(2) 0.000(2)
C20 0.044(3) 0.049(3) 0.021(3) 0.007(2) -0.002(2) -0.007(2)
C13 0.032(2) 0.028(3) 0.019(2) 0.0042(19) 0.0029(19) -0.004(2)
C15 0.046(3) 0.044(3) 0.021(3) 0.006(2) 0.001(2) -0.004(2)
C12 0.041(3) 0.036(3) 0.019(2) 0.005(2) -0.001(2) -0.001(2)
C11 0.036(2) 0.024(3) 0.044(3) 0.000(2) 0.010(2) 0.009(2)
C18 0.032(3) 0.050(4) 0.032(3) -0.003(2) -0.008(2) 0.002(2)
C16 0.042(3) 0.053(4) 0.029(3) 0.006(2) 0.015(2) -0.004(2)
C6 0.026(2) 0.030(3) 0.058(3) 0.004(2) 0.010(2) -0.001(2)
C19 0.040(3) 0.032(3) 0.029(3) -0.007(2) -0.002(2) -0.002(2)
C22 0.056(3) 0.053(4) 0.029(3) -0.007(3) -0.002(2) -0.001(3)
C5 0.038(3) 0.020(3) 0.067(4) 0.012(2) 0.014(3) 0.002(2)
C21 0.037(3) 0.067(4) 0.065(4) -0.001(3) 0.008(3) -0.005(3)
C14 0.066(3) 0.029(3) 0.033(3) 0.006(2) 0.009(3) -0.008(3)

loop_
_atom_type_symbol
_atom_type_description
_atom_type_scat_dispersion_real
_atom_type_scat_dispersion_imag
_atom_type_scat_source
C C 0.0033 0.0016 'International Tables Vol C Tables 4.2.6.8 and 6.1.1.4'
H H 0.0000 0.0000 'International Tables Vol C Tables 4.2.6.8 and 6.1.1.4'
Cl Cl 0.1484 0.1585 'International Tables Vol C Tables 4.2.6.8 and 6.1.1.4'
O O 0.0106 0.0060 'International Tables Vol C Tables 4.2.6.8 and 6.1.1.4'
P P 0.1023 0.0942 'International Tables Vol C Tables 4.2.6.8 and 6.1.1.4'
Sb Sb -0.5866 1.5461 'International Tables Vol C Tables 4.2.6.8 and 6.1.1.4'
V V 0.3005 0.5294 'International Tables Vol C Tables 4.2.6.8 and 6.1.1.4'

loop_
_geom_angle_atom_site_label_1
_geom_angle_atom_site_label_2
_geom_angle_atom_site_label_3
_geom_angle
_geom_angle_site_symmetry_1
_geom_angle_site_symmetry_3
_geom_angle_publ_flag
O4 Sb1 O11 85.85(11) . 3_666 ?
O4 Sb1 O1 166.00(11) . . ?
O4 Sb1 C1 94.23(13) . . ?
O3 Sb1 O4 90.53(11) . . ?
O3 Sb1 O11 86.59(11) . 3_666 ?
O3 Sb1 O1 76.46(11) . . ?
O3 Sb1 C1 171.53(13) . . ?
O2 Sb1 O4 92.25(11) . . ?
O2 Sb1 O3 94.59(11) . . ?
O2 Sb1 O11 177.78(11) . 3_666 ?
O2 Sb1 O1 93.90(11) . . ?
O2 Sb1 C1 92.23(13) . . ?
O11 Sb1 C1 86.77(13) 3_666 . ?
O1 Sb1 O11 88.20(11) . 3_666 ?
O1 Sb1 C1 98.08(13) . . ?
O3 Sb2 O8 77.12(11) 3_666 . ?
O3 Sb2 O9 86.38(10) 3_666 . ?
O3 Sb2 O5 90.11(11) 3_666 3_666 ?
O3 Sb2 C7 173.32(13) 3_666 . ?
O8 Sb2 O9 87.73(11) . . ?
O8 Sb2 C7 100.08(13) . . ?
O9 Sb2 C7 87.45(13) . . ?
O2 Sb2 O3 94.17(11) . 3_666 ?
O2 Sb2 O8 91.46(11) . . ?
O2 Sb2 O9 178.89(10) . . ?
O2 Sb2 O5 93.72(11) . 3_666 ?
O2 Sb2 C7 91.95(14) . . ?
O5 Sb2 O8 166.54(11) 3_666 . ?
O5 Sb2 O9 87.24(11) 3_666 . ?
O5 Sb2 C7 92.16(13) 3_666 . ?
O8 V1 O3 71.37(10) . 3_666 ?
O8 V1 O1 141.02(11) . 3_666 ?
O10 V1 O3 87.69(10) . 3_666 ?
O10 V1 O8 84.97(11) . . ?
O10 V1 O1 85.30(11) . 3_666 ?
O1 V1 O3 70.60(10) 3_666 3_666 ?
O6 V1 O3 86.40(11) . 3_666 ?
O6 V1 O8 92.12(12) . . ?
O6 V1 O10 173.99(12) . . ?
O6 V1 O1 93.74(11) . 3_666 ?
O7 V1 O3 178.88(13) . 3_666 ?
O7 V1 O8 109.20(15) . . ?
O7 V1 O10 93.31(14) . . ?
O7 V1 O1 108.97(15) . 3_666 ?
O7 V1 O6 92.61(14) . . ?
O4 P1 O5 111.24(16) . . ?
O4 P1 C17 106.44(18) . . ?
O5 P1 C17 104.70(17) . . ?
O6 P1 O4 112.36(16) . . ?
O6 P1 O5 111.89(16) . . ?
O6 P1 C17 109.77(18) . . ?
O9 P2 C13 107.29(18) . . ?
O11 P2 O9 109.51(16) . . ?
O11 P2 C13 107.93(18) . . ?
O10 P2 O9 110.98(16) . . ?
O10 P2 O11 110.59(16) . . ?
O10 P2 C13 110.44(18) . . ?
P1 O4 Sb1 136.01(16) . . ?
Sb1 O3 V1 103.55(12) . 3_666 ?
Sb2 O3 Sb1 138.61(14) 3_666 . ?
Sb2 O3 V1 102.89(10) 3_666 3_666 ?
Sb2 O8 V1 106.52(12) . . ?
C21 O8 Sb2 118.4(3) . . ?
C21 O8 V1 120.1(3) . . ?
P2 O9 Sb2 122.87(15) . . ?
Sb1 O2 Sb2 146.09(15) . . ?
P2 O11 Sb1 123.16(16) . 3_666 ?
P1 O5 Sb2 137.08(17) . 3_666 ?
P2 O10 V1 123.13(16) . . ?
Sb1 O1 V1 106.77(13) . 3_666 ?
C22 O1 Sb1 120.1(3) . . ?
C22 O1 V1 123.2(3) . 3_666 ?
P1 O6 V1 153.53(18) . . ?
C8 C7 Sb2 120.5(3) . . ?
C12 C7 Sb2 120.6(3) . . ?
C12 C7 C8 118.8(4) . . ?
C2 C1 Sb1 120.4(3) . . ?
C6 C1 Sb1 120.8(3) . . ?
C6 C1 C2 118.8(4) . . ?
C9 C8 C7 119.8(4) . . ?
C20 C17 P1 109.3(3) . . ?
C20 C17 C18 109.0(4) . . ?
C20 C17 C19 110.7(4) . . ?
C18 C17 P1 110.1(3) . . ?
C18 C17 C19 109.4(4) . . ?
C19 C17 P1 108.2(3) . . ?
C8 C9 C10 120.6(4) . . ?
C3 C4 Cl1 118.8(3) . . ?
C3 C4 C5 121.4(4) . . ?
C5 C4 Cl1 119.8(4) . . ?
C1 C2 C3 121.4(4) . . ?
C4 C3 C2 118.6(4) . . ?
C9 C10 Cl2 119.5(4) . . ?
C9 C10 C11 120.9(4) . . ?
C11 C10 Cl2 119.5(4) . . ?
C15 C13 P2 109.0(3) . . ?
C15 C13 C16 110.7(4) . . ?
C15 C13 C14 110.4(4) . . ?
C16 C13 P2 108.5(3) . . ?
C16 C13 C14 109.9(4) . . ?
C14 C13 P2 108.3(3) . . ?
C11 C12 C7 121.3(4) . . ?
C12 C11 C10 118.6(4) . . ?
C1 C6 C5 120.3(4) . . ?
C4 C5 C6 119.4(4) . . ?

loop_
_geom_bond_atom_site_label_1
_geom_bond_atom_site_label_2
_geom_bond_distance
_geom_bond_site_symmetry_2
_geom_bond_publ_flag
Sb1 O4 2.005(3) . ?
Sb1 O3 1.967(3) . ?
Sb1 O2 1.921(3) . ?
Sb1 O11 2.052(3) 3_666 ?
Sb1 O1 2.048(3) . ?
Sb1 C1 2.104(4) . ?
Sb2 O3 1.965(3) 3_666 ?
Sb2 O8 2.047(3) . ?
Sb2 O9 2.060(3) . ?
Sb2 O2 1.927(3) . ?
Sb2 O5 2.004(3) 3_666 ?
Sb2 C7 2.104(4) . ?
V1 O3 2.230(3) 3_666 ?
V1 O8 2.051(3) . ?
V1 O10 2.000(3) . ?
V1 O1 2.065(3) 3_666 ?
V1 O6 1.987(3) . ?
V1 O7 1.602(3) . ?
P1 O4 1.542(3) . ?
P1 O5 1.543(3) . ?
P1 O6 1.490(3) . ?
P1 C17 1.806(4) . ?
P2 O9 1.554(3) . ?
P2 O11 1.548(3) . ?
P2 O10 1.510(3) . ?
P2 C13 1.803(4) . ?
Cl1 C4 1.743(4) . ?
Cl2 C10 1.738(5) . ?
O8 C21 1.443(5) . ?
O1 C22 1.446(5) . ?
C7 C8 1.396(5) . ?
C7 C12 1.389(5) . ?
C1 C2 1.380(5) . ?
C1 C6 1.371(6) . ?
C8 C9 1.368(6) . ?
C17 C20 1.526(6) . ?
C17 C18 1.526(6) . ?
C17 C19 1.531(6) . ?
C9 C10 1.373(6) . ?
C4 C3 1.359(6) . ?
C4 C5 1.371(6) . ?
C2 C3 1.383(6) . ?
C10 C11 1.381(6) . ?
C13 C15 1.534(6) . ?
C13 C16 1.534(5) . ?
C13 C14 1.539(6) . ?
C12 C11 1.378(6) . ?
C6 C5 1.390(6) . ?
